data_7229168
loop_
_publ_author_name
'Abbas, Zafar'
'Dasari, Srikanth'
'Patra, Ashis K.'

_publ_section_title
;
 Ternary Eu(iii) and Tb(iii) \b-diketonate complexes containing chalcones:
 photophysical studies and biological outlook
;
_journal_issue 70
_journal_name_full 'RSC Adv.'
_journal_page_first 44272
_journal_paper_doi 10.1039/C7RA08543E
_journal_volume 7
_journal_year 2017
_chemical_absolute_configuration rm
_chemical_formula_moiety 'C47.50 H26.50 Eu F9 N O7 S3'
_chemical_formula_sum 'C47.5 H26.5 Eu F9 N O7 S3'
_chemical_formula_weight 1142.34
_chemical_name_systematic
; 
 ? 
;
_space_group_IT_number 2
_symmetry_cell_setting triclinic
_symmetry_space_group_name_Hall '-P 1'
_symmetry_space_group_name_H-M 'P -1'
_atom_sites_solution_hydrogens geom
_atom_sites_solution_primary direct
_atom_sites_solution_secondary difmap
_audit_creation_method SHELXL-97
_audit_update_record
;
2017-08-02 deposited with the CCDC.
2017-09-06 downloaded from the CCDC.
;
_cell_angle_alpha 99.053(2)
_cell_angle_beta 101.429(2)
_cell_angle_gamma 105.634(2)
_cell_formula_units_Z 2
_cell_length_a 10.5489(9)
_cell_length_b 10.8247(9)
_cell_length_c 21.7672(19)
_cell_measurement_reflns_used 9958
_cell_measurement_temperature 100(2)
_cell_measurement_theta_max 25.04
_cell_measurement_theta_min 2.42
_cell_volume 2286.9(3)
_computing_cell_refinement 'Bruker APEX II V2012.4-3'
_computing_data_collection 'Bruker APEX II V2012.4-3'
_computing_data_reduction 'Bruker APEX II V2012.4-3'
_computing_molecular_graphics 'ORTEP-3 for Windows (Farrugia, 1997)'
_computing_publication_material 'WinGX publication routines (Farrugia, 1999)'
_computing_structure_refinement 'SHELXL-97 (Sheldrick, 2008)'
_computing_structure_solution 'SHELXS-97 (Sheldrick, 2008)'
_diffrn_ambient_temperature 100(2)
_diffrn_measured_fraction_theta_full 0.998
_diffrn_measured_fraction_theta_max 0.998
_diffrn_measurement_device_type 'Bruker APEX-II CCD'
_diffrn_measurement_method '\f and \w scans'
_diffrn_radiation_monochromator graphite
_diffrn_radiation_source 'fine-focus sealed tube'
_diffrn_radiation_type MoK\a
_diffrn_radiation_wavelength 0.71073
_diffrn_reflns_av_R_equivalents 0.0588
_diffrn_reflns_av_sigmaI/netI 0.0462
_diffrn_reflns_limit_h_max 12
_diffrn_reflns_limit_h_min -12
_diffrn_reflns_limit_k_max 12
_diffrn_reflns_limit_k_min -12
_diffrn_reflns_limit_l_max 25
_diffrn_reflns_limit_l_min -25
_diffrn_reflns_number 45431
_diffrn_reflns_theta_full 25.07
_diffrn_reflns_theta_max 25.07
_diffrn_reflns_theta_min 2.00
_exptl_absorpt_coefficient_mu 1.598
_exptl_absorpt_correction_T_max 0.7619
_exptl_absorpt_correction_T_min 0.7406
_exptl_absorpt_correction_type multi-scan
_exptl_absorpt_process_details SADABS(Sheldrick,1997)
_exptl_crystal_colour Yellow
_exptl_crystal_density_diffrn 1.659
_exptl_crystal_density_method 'not measured'
_exptl_crystal_description Block
_exptl_crystal_F_000 1133
_exptl_crystal_size_max 0.20
_exptl_crystal_size_mid 0.19
_exptl_crystal_size_min 0.18
_refine_diff_density_max 8.626
_refine_diff_density_min -1.731
_refine_diff_density_rms 0.218
_refine_ls_extinction_method none
_refine_ls_goodness_of_fit_ref 1.109
_refine_ls_hydrogen_treatment constr
_refine_ls_matrix_type full
_refine_ls_number_parameters 604
_refine_ls_number_reflns 8100
_refine_ls_number_restraints 2
_refine_ls_restrained_S_all 1.112
_refine_ls_R_factor_all 0.0806
_refine_ls_R_factor_gt 0.0663
_refine_ls_shift/su_max 0.001
_refine_ls_shift/su_mean 0.000
_refine_ls_structure_factor_coef Fsqd
_refine_ls_weighting_details 'calc w=1/[\s^2^(Fo^2^)+(0.1000P)^2^+20.2067P] where P=(Fo^2^+2Fc^2^)/3'
_refine_ls_weighting_scheme calc
_refine_ls_wR_factor_gt 0.1726
_refine_ls_wR_factor_ref 0.1867
_reflns_number_gt 6954
_reflns_number_total 8100
_reflns_threshold_expression >2sigma(I)
_cod_data_source_file c7ra08543e2.cif
_cod_data_source_block Eupypptta
_cod_depositor_comments
;
The following automatic conversions were performed:

'_symmetry_cell_setting' value 'Triclinic' changed to 'triclinic'
according to
/home/data/users/saulius/crontab/automatic-downloads/rss-feeds/RSC/lib/dictionaries/cif_core.dic
dictionary named 'cif_core.dic' version 2.4.2 from 2011-04-26.

Automatic conversion script
Id: cif_fix_values 4973 2017-02-22 13:04:09Z antanas 
;
_cod_original_sg_symbol_H-M P-1
_cod_original_formula_sum 'C47.50 H26.50 Eu F9 N O7 S3'
_cod_database_code 7229168

loop_
_symmetry_equiv_pos_as_xyz
'x, y, z'
'-x, -y, -z'

loop_
_atom_site_label
_atom_site_type_symbol
_atom_site_fract_x
_atom_site_fract_y
_atom_site_fract_z
_atom_site_U_iso_or_equiv
_atom_site_adp_type
_atom_site_occupancy
_atom_site_symmetry_multiplicity
_atom_site_calc_flag
_atom_site_refinement_flags
C1 C 0.6610(8) 1.0106(8) 0.7756(4) 0.0235(17) Uani 1 1 d .
H1 H 0.6261 1.0658 0.8014 0.028 Uiso 1 1 calc R
C2 C 0.7880(8) 1.0633(8) 0.7653(4) 0.0270(18) Uani 1 1 d .
H2 H 0.8386 1.1532 0.7832 0.032 Uiso 1 1 calc R
C3 C 0.8393(8) 0.9838(8) 0.7289(4) 0.0282(19) Uani 1 1 d .
H3 H 0.9270 1.0172 0.7219 0.034 Uiso 1 1 calc R
C4 C 0.7628(8) 0.8557(8) 0.7028(4) 0.0281(18) Uani 1 1 d .
H4 H 0.7964 0.7989 0.6772 0.034 Uiso 1 1 calc R
C5 C 0.6354(8) 0.8096(8) 0.7141(4) 0.0196(16) Uani 1 1 d .
C6 C 0.5368(8) 0.6722(8) 0.6840(4) 0.0212(16) Uani 1 1 d .
C7 C 0.5725(8) 0.5832(8) 0.6384(4) 0.0241(17) Uani 1 1 d .
H7 H 0.6609 0.6077 0.6311 0.029 Uiso 1 1 calc R
C8 C 0.4816(8) 0.4657(8) 0.6061(4) 0.0218(17) Uani 1 1 d .
H8 H 0.3972 0.4419 0.6175 0.026 Uiso 1 1 calc R
C9 C 0.5006(8) 0.3727(7) 0.5560(4) 0.0185(16) Uani 1 1 d .
C10 C 0.6118(8) 0.4097(8) 0.5287(4) 0.0221(17) Uani 1 1 d .
H10 H 0.6745 0.4959 0.5443 0.027 Uiso 1 1 calc R
C11 C 0.6324(8) 0.3259(8) 0.4806(4) 0.0223(17) Uani 1 1 d .
H11 H 0.7085 0.3544 0.4634 0.027 Uiso 1 1 calc R
C12 C 0.5423(8) 0.1987(8) 0.4567(4) 0.0195(16) Uani 1 1 d .
C13 C 0.5633(8) 0.1068(8) 0.4070(4) 0.0198(16) Uani 1 1 d .
H13 H 0.6400 0.1340 0.3900 0.024 Uiso 1 1 calc R
C14 C 0.4773(8) -0.0164(8) 0.3842(4) 0.0247(18) Uani 1 1 d .
H14 H 0.4949 -0.0745 0.3518 0.030 Uiso 1 1 calc R
C15 C 0.3595(8) -0.0616(8) 0.4079(4) 0.0220(17) Uani 1 1 d .
C16 C 0.2685(8) -0.1877(8) 0.3856(4) 0.0257(18) Uani 1 1 d .
H16 H 0.2833 -0.2474 0.3529 0.031 Uiso 1 1 calc R
C17 C 0.1573(9) -0.2280(8) 0.4098(4) 0.0284(19) Uani 1 1 d .
H17 H 0.0964 -0.3148 0.3935 0.034 Uiso 1 1 calc R
C18 C 0.1331(9) -0.1442(8) 0.4573(4) 0.0274(18) Uani 1 1 d .
H18 H 0.0564 -0.1740 0.4739 0.033 Uiso 1 1 calc R
C19 C 0.2200(8) -0.0164(8) 0.4811(4) 0.0226(17) Uani 1 1 d .
C20 C 0.2008(8) 0.0747(8) 0.5310(4) 0.0233(17) Uani 1 1 d .
H20 H 0.1242 0.0477 0.5480 0.028 Uiso 1 1 calc R
C21 C 0.2877(8) 0.1972(8) 0.5544(4) 0.0217(16) Uani 1 1 d .
H21 H 0.2701 0.2539 0.5874 0.026 Uiso 1 1 calc R
C22 C 0.4056(8) 0.2452(8) 0.5316(4) 0.0196(16) Uani 1 1 d .
C23 C 0.4279(8) 0.1575(7) 0.4819(3) 0.0179(15) Uani 1 1 d .
C24 C 0.3355(8) 0.0278(7) 0.4571(4) 0.0188(16) Uani 1 1 d .
C25 C 0.5544(8) 0.7316(8) 0.8951(4) 0.0242(17) Uani 1 1 d .
C26 C 0.6100(10) 0.6248(9) 0.9167(5) 0.038(2) Uani 1 1 d .
C27 C 0.5988(9) 0.8555(8) 0.9336(4) 0.0267(18) Uani 1 1 d .
H27 H 0.6618 0.8715 0.9740 0.032 Uiso 1 1 calc R
C28 C 0.5562(8) 0.9594(8) 0.9163(4) 0.0200(16) Uani 1 1 d .
C29 C 0.6134(8) 1.0922(8) 0.9586(4) 0.0206(16) Uani 1 1 d .
C30 C 0.7047(7) 1.1366(7) 1.0219(3) 0.0164(15) Uani 1 1 d .
H30 H 0.7427 1.0835 1.0460 0.020 Uiso 1 1 calc R
C31 C 0.7277(10) 1.2735(9) 1.0418(4) 0.037(2) Uani 1 1 d .
H31 H 0.7843 1.3235 1.0826 0.044 Uiso 1 1 calc R
C32 C 0.6650(11) 1.3271(9) 0.9995(5) 0.042(2) Uani 1 1 d .
H32 H 0.6735 1.4182 1.0070 0.051 Uiso 1 1 calc R
C33 C 0.0529(9) 0.6069(9) 0.7972(4) 0.032(2) Uani 1 1 d .
C34 C -0.0373(11) 0.4684(10) 0.7903(5) 0.045(3) Uani 1 1 d .
C35 C 0.0044(9) 0.7078(9) 0.8180(5) 0.035(2) Uani 1 1 d .
H35 H -0.0840 0.6878 0.8253 0.042 Uiso 1 1 calc R
C36 C 0.0851(8) 0.8422(8) 0.8286(4) 0.0249(18) Uani 1 1 d .
C37 C 0.0401(9) 0.9452(9) 0.8630(4) 0.0285(10) Uani 1 1 d D
C38 C -0.0809(15) 0.9275(14) 0.8942(7) 0.0285(10) Uani 0.50 1 d PD
H38 H -0.1492 0.8502 0.8949 0.034 Uiso 0.50 1 calc PR
C39 C -0.0580(9) 1.0701(8) 0.9231(4) 0.0285(10) Uani 1 1 d D
H39 H -0.1153 1.0954 0.9479 0.034 Uiso 1 1 calc R
C40 C 0.0477(9) 1.1616(9) 0.9125(4) 0.0285(10) Uani 1 1 d .
H40 H 0.0674 1.2532 0.9288 0.034 Uiso 1 1 calc R
C41 C 0.1051(8) 0.7727(8) 0.6471(4) 0.0244(17) Uani 1 1 d .
C42 C -0.0219(9) 0.6812(9) 0.5985(4) 0.031(2) Uani 1 1 d .
C43 C 0.1217(8) 0.9069(8) 0.6602(4) 0.0263(18) Uani 1 1 d .
H43 H 0.0495 0.9367 0.6414 0.032 Uiso 1 1 calc R
C44 C 0.2422(8) 1.0005(8) 0.7006(4) 0.0239(17) Uani 1 1 d .
C45 C 0.2549(9) 1.1412(8) 0.7119(4) 0.0255(18) Uani 1 1 d .
C46 C 0.1586(8) 1.2042(7) 0.6906(4) 0.0208(16) Uani 1 1 d .
H46 H 0.0686 1.1601 0.6651 0.025 Uiso 1 1 calc R
C47 C 0.2156(11) 1.3426(9) 0.7129(5) 0.039(2) Uani 1 1 d .
H47 H 0.1699 1.4041 0.7026 0.047 Uiso 1 1 calc R
C48 C 0.3476(12) 1.3768(9) 0.7517(5) 0.047(3) Uani 1 1 d .
H48 H 0.4010 1.4652 0.7716 0.057 Uiso 1 1 calc R
Eu1 Eu 0.34681(4) 0.78526(4) 0.770671(18) 0.01896(16) Uani 1 1 d .
F1 F 0.6829(8) 0.5878(7) 0.8792(4) 0.073(2) Uani 1 1 d .
F2 F 0.5098(7) 0.5168(5) 0.9137(3) 0.0525(16) Uani 1 1 d .
F3 F 0.6857(8) 0.6601(6) 0.9769(3) 0.077(3) Uani 1 1 d .
F4 F -0.0573(8) 0.3936(7) 0.7343(4) 0.075(2) Uani 1 1 d .
F5 F 0.0247(8) 0.4121(7) 0.8329(4) 0.075(2) Uani 1 1 d .
F6 F -0.1591(8) 0.4593(7) 0.7997(6) 0.108(4) Uani 1 1 d .
F7 F -0.0904(5) 0.5923(5) 0.6271(3) 0.0449(14) Uani 1 1 d .
F8 F 0.0076(6) 0.6139(6) 0.5497(3) 0.0486(16) Uani 1 1 d .
F9 F -0.1112(5) 0.7360(5) 0.5736(3) 0.0399(13) Uani 1 1 d .
N1 N 0.5853(6) 0.8845(6) 0.7506(3) 0.0185(13) Uani 1 1 d .
O1 O 0.4262(5) 0.6427(5) 0.6984(3) 0.0214(12) Uani 1 1 d .
O2 O 0.4728(6) 0.6906(5) 0.8405(3) 0.0256(12) Uani 1 1 d .
O3 O 0.4732(5) 0.9478(5) 0.8643(2) 0.0210(11) Uani 1 1 d .
O4 O 0.1679(6) 0.6138(5) 0.7851(3) 0.0288(13) Uani 1 1 d .
O5 O 0.1928(5) 0.8775(5) 0.8110(3) 0.0245(12) Uani 1 1 d .
O6 O 0.1849(5) 0.7152(5) 0.6705(3) 0.0239(12) Uani 1 1 d .
O7 O 0.3442(5) 0.9718(5) 0.7286(3) 0.0227(12) Uani 1 1 d .
S1 S 0.5684(3) 1.2175(2) 0.93118(11) 0.0380(6) Uani 1 1 d .
S2 S 0.1377(4) 1.1041(4) 0.87025(18) 0.0689(9) Uani 1 1 d .
S3 S 0.4026(3) 1.2494(2) 0.75987(13) 0.0422(6) Uani 1 1 d .

loop_
_atom_site_aniso_label
_atom_site_aniso_U_11
_atom_site_aniso_U_22
_atom_site_aniso_U_33
_atom_site_aniso_U_23
_atom_site_aniso_U_13
_atom_site_aniso_U_12
C1 0.026(4) 0.022(4) 0.020(4) 0.006(3) 0.001(3) 0.005(3)
C2 0.025(4) 0.023(4) 0.024(4) 0.007(3) -0.003(3) -0.002(3)
C3 0.022(4) 0.031(5) 0.029(5) 0.009(4) 0.010(4) 0.000(4)
C4 0.023(4) 0.030(5) 0.030(5) 0.001(4) 0.010(4) 0.007(4)
C5 0.020(4) 0.023(4) 0.016(4) 0.004(3) 0.003(3) 0.009(3)
C6 0.020(4) 0.022(4) 0.019(4) 0.002(3) 0.002(3) 0.007(3)
C7 0.023(4) 0.024(4) 0.021(4) -0.004(3) 0.005(3) 0.006(3)
C8 0.025(4) 0.030(4) 0.016(4) 0.008(3) 0.008(3) 0.014(3)
C9 0.020(4) 0.021(4) 0.018(4) 0.002(3) 0.006(3) 0.013(3)
C10 0.018(4) 0.025(4) 0.021(4) 0.004(3) 0.002(3) 0.006(3)
C11 0.021(4) 0.028(4) 0.018(4) 0.004(3) 0.005(3) 0.008(3)
C12 0.018(4) 0.027(4) 0.017(4) 0.005(3) 0.001(3) 0.014(3)
C13 0.019(4) 0.026(4) 0.015(4) 0.002(3) 0.004(3) 0.010(3)
C14 0.031(4) 0.033(5) 0.016(4) 0.007(3) 0.004(3) 0.021(4)
C15 0.028(4) 0.023(4) 0.018(4) 0.004(3) 0.003(3) 0.015(3)
C16 0.028(4) 0.027(4) 0.018(4) -0.002(3) -0.002(3) 0.012(4)
C17 0.027(4) 0.022(4) 0.030(5) 0.002(4) -0.001(4) 0.005(3)
C18 0.026(4) 0.030(5) 0.025(4) 0.006(4) 0.003(4) 0.010(4)
C19 0.020(4) 0.025(4) 0.026(4) 0.008(3) 0.004(3) 0.012(3)
C20 0.024(4) 0.028(4) 0.025(4) 0.010(3) 0.011(3) 0.012(3)
C21 0.026(4) 0.024(4) 0.019(4) 0.001(3) 0.009(3) 0.013(3)
C22 0.019(4) 0.021(4) 0.020(4) 0.006(3) 0.005(3) 0.009(3)
C23 0.022(4) 0.021(4) 0.013(4) 0.005(3) 0.002(3) 0.012(3)
C24 0.022(4) 0.019(4) 0.016(4) 0.004(3) 0.001(3) 0.012(3)
C25 0.021(4) 0.022(4) 0.026(4) 0.002(3) 0.001(3) 0.006(3)
C26 0.041(5) 0.022(5) 0.043(6) 0.001(4) -0.003(5) 0.010(4)
C27 0.028(4) 0.025(4) 0.024(4) 0.002(3) -0.001(4) 0.011(4)
C28 0.017(4) 0.024(4) 0.017(4) 0.002(3) 0.006(3) 0.002(3)
C29 0.024(4) 0.022(4) 0.015(4) 0.004(3) 0.005(3) 0.006(3)
C30 0.020(4) 0.013(3) 0.015(4) -0.002(3) 0.007(3) 0.005(3)
C31 0.037(5) 0.032(5) 0.026(5) -0.008(4) -0.001(4) -0.001(4)
C32 0.065(7) 0.020(5) 0.037(5) -0.001(4) 0.013(5) 0.007(4)
C33 0.029(5) 0.030(5) 0.034(5) 0.009(4) 0.007(4) 0.004(4)
C34 0.041(6) 0.034(5) 0.054(7) -0.001(5) 0.025(5) -0.003(4)
C35 0.029(5) 0.032(5) 0.040(5) 0.006(4) 0.011(4) 0.003(4)
C36 0.025(4) 0.031(5) 0.017(4) 0.004(3) 0.003(3) 0.008(4)
C37 0.031(3) 0.040(3) 0.018(2) 0.000(2) 0.0016(19) 0.022(2)
C38 0.031(3) 0.040(3) 0.018(2) 0.000(2) 0.0016(19) 0.022(2)
C39 0.031(3) 0.040(3) 0.018(2) 0.000(2) 0.0016(19) 0.022(2)
C40 0.031(3) 0.040(3) 0.018(2) 0.000(2) 0.0016(19) 0.022(2)
C41 0.029(4) 0.028(4) 0.020(4) 0.006(3) 0.011(3) 0.011(4)
C42 0.023(4) 0.032(5) 0.032(5) -0.001(4) 0.001(4) 0.008(4)
C43 0.023(4) 0.026(4) 0.030(5) 0.005(4) 0.007(4) 0.010(3)
C44 0.027(4) 0.025(4) 0.026(4) 0.008(3) 0.015(4) 0.010(3)
C45 0.038(5) 0.020(4) 0.023(4) 0.004(3) 0.016(4) 0.010(4)
C46 0.030(4) 0.015(4) 0.018(4) 0.004(3) 0.009(3) 0.007(3)
C47 0.063(7) 0.023(5) 0.042(6) 0.008(4) 0.022(5) 0.024(5)
C48 0.072(8) 0.021(5) 0.037(6) -0.004(4) 0.011(5) 0.003(5)
Eu1 0.0181(2) 0.0180(2) 0.0176(2) -0.00135(15) 0.00352(15) 0.00427(15)
F1 0.078(5) 0.065(5) 0.106(6) 0.028(4) 0.038(5) 0.056(4)
F2 0.071(4) 0.025(3) 0.052(4) 0.012(3) -0.005(3) 0.012(3)
F3 0.101(6) 0.038(4) 0.062(4) -0.004(3) -0.048(4) 0.033(4)
F4 0.074(5) 0.047(4) 0.068(5) -0.022(4) 0.022(4) -0.021(3)
F5 0.089(6) 0.048(4) 0.070(5) 0.029(4) 0.008(4) -0.009(4)
F6 0.065(5) 0.039(4) 0.210(11) -0.015(5) 0.084(6) -0.011(4)
F7 0.032(3) 0.033(3) 0.054(4) 0.011(3) -0.001(3) -0.007(2)
F8 0.036(3) 0.055(4) 0.037(3) -0.027(3) -0.001(2) 0.014(3)
F9 0.029(3) 0.042(3) 0.041(3) 0.004(2) -0.007(2) 0.012(2)
N1 0.018(3) 0.016(3) 0.017(3) -0.001(3) 0.001(3) 0.002(3)
O1 0.018(3) 0.023(3) 0.021(3) -0.002(2) 0.006(2) 0.007(2)
O2 0.028(3) 0.018(3) 0.026(3) -0.002(2) 0.000(3) 0.007(2)
O3 0.025(3) 0.018(3) 0.017(3) 0.002(2) 0.004(2) 0.006(2)
O4 0.028(3) 0.022(3) 0.034(3) 0.002(3) 0.011(3) 0.004(2)
O5 0.023(3) 0.019(3) 0.032(3) -0.001(2) 0.013(3) 0.006(2)
O6 0.022(3) 0.023(3) 0.022(3) 0.000(2) 0.001(2) 0.006(2)
O7 0.019(3) 0.025(3) 0.024(3) 0.006(2) 0.006(2) 0.007(2)
S1 0.0552(15) 0.0250(12) 0.0292(12) 0.0026(9) 0.0036(11) 0.0119(11)
S2 0.066(2) 0.070(2) 0.070(2) 0.0004(17) 0.0146(17) 0.0297(18)
S3 0.0490(15) 0.0233(12) 0.0428(14) 0.0017(10) -0.0024(12) 0.0057(10)

loop_
_atom_type_symbol
_atom_type_description
_atom_type_scat_dispersion_real
_atom_type_scat_dispersion_imag
_atom_type_scat_source
C C 0.0033 0.0016 'International Tables Vol C Tables 4.2.6.8 and 6.1.1.4'
H H 0.0000 0.0000 'International Tables Vol C Tables 4.2.6.8 and 6.1.1.4'
Eu Eu -0.1578 3.6682 'International Tables Vol C Tables 4.2.6.8 and 6.1.1.4'
F F 0.0171 0.0103 'International Tables Vol C Tables 4.2.6.8 and 6.1.1.4'
N N 0.0061 0.0033 'International Tables Vol C Tables 4.2.6.8 and 6.1.1.4'
O O 0.0106 0.0060 'International Tables Vol C Tables 4.2.6.8 and 6.1.1.4'
S S 0.1246 0.1234 'International Tables Vol C Tables 4.2.6.8 and 6.1.1.4'

loop_
_geom_angle_atom_site_label_1
_geom_angle_atom_site_label_2
_geom_angle_atom_site_label_3
_geom_angle
N1 C1 C2 122.5(8)
N1 C1 H1 118.7
C2 C1 H1 118.7
C3 C2 C1 118.9(8)
C3 C2 H2 120.5
C1 C2 H2 120.5
C4 C3 C2 119.1(8)
C4 C3 H3 120.5
C2 C3 H3 120.5
C3 C4 C5 119.2(8)
C3 C4 H4 120.4
C5 C4 H4 120.4
N1 C5 C4 122.6(7)
N1 C5 C6 113.2(7)
C4 C5 C6 124.1(7)
O1 C6 C7 122.6(7)
O1 C6 C5 117.9(7)
C7 C6 C5 119.5(7)
C8 C7 C6 120.7(7)
C8 C7 H7 119.7
C6 C7 H7 119.7
C7 C8 C9 126.1(7)
C7 C8 H8 117.0
C9 C8 H8 117.0
C10 C9 C22 118.7(7)
C10 C9 C8 120.3(7)
C22 C9 C8 120.9(7)
C11 C10 C9 122.2(7)
C11 C10 H10 118.9
C9 C10 H10 118.9
C10 C11 C12 120.4(7)
C10 C11 H11 119.8
C12 C11 H11 119.8
C11 C12 C23 119.6(7)
C11 C12 C13 121.6(7)
C23 C12 C13 118.8(7)
C14 C13 C12 121.7(7)
C14 C13 H13 119.1
C12 C13 H13 119.1
C13 C14 C15 121.2(7)
C13 C14 H14 119.4
C15 C14 H14 119.4
C16 C15 C14 122.9(7)
C16 C15 C24 118.8(7)
C14 C15 C24 118.3(7)
C17 C16 C15 121.3(8)
C17 C16 H16 119.4
C15 C16 H16 119.4
C16 C17 C18 120.9(8)
C16 C17 H17 119.6
C18 C17 H17 119.6
C17 C18 C19 120.4(8)
C17 C18 H18 119.8
C19 C18 H18 119.8
C18 C19 C24 119.9(7)
C18 C19 C20 122.9(7)
C24 C19 C20 117.1(7)
C21 C20 C19 122.1(7)
C21 C20 H20 118.9
C19 C20 H20 118.9
C20 C21 C22 122.4(7)
C20 C21 H21 118.8
C22 C21 H21 118.8
C9 C22 C23 119.0(7)
C9 C22 C21 123.9(7)
C23 C22 C21 117.1(7)
C12 C23 C22 120.1(7)
C12 C23 C24 119.5(7)
C22 C23 C24 120.3(7)
C19 C24 C23 120.9(7)
C19 C24 C15 118.7(7)
C23 C24 C15 120.4(7)
O2 C25 C27 128.3(8)
O2 C25 C26 111.9(7)
C27 C25 C26 119.7(7)
F1 C26 F3 108.0(9)
F1 C26 F2 105.8(8)
F3 C26 F2 106.0(8)
F1 C26 C25 111.6(8)
F3 C26 C25 113.7(7)
F2 C26 C25 111.3(8)
C25 C27 C28 123.2(8)
C25 C27 H27 118.4
C28 C27 H27 118.4
O3 C28 C27 123.1(7)
O3 C28 C29 116.5(7)
C27 C28 C29 120.4(7)
C30 C29 C28 130.1(7)
C30 C29 S1 112.1(6)
C28 C29 S1 117.8(6)
C31 C30 C29 107.8(7)
C31 C30 H30 126.1
C29 C30 H30 126.1
C32 C31 C30 115.4(8)
C32 C31 H31 122.3
C30 C31 H31 122.3
C31 C32 S1 113.3(7)
C31 C32 H32 123.3
S1 C32 H32 123.3
O4 C33 C35 128.7(8)
O4 C33 C34 114.3(8)
C35 C33 C34 116.9(8)
F4 C34 F6 106.2(10)
F4 C34 F5 105.6(9)
F6 C34 F5 107.8(10)
F4 C34 C33 112.8(9)
F6 C34 C33 115.0(9)
F5 C34 C33 108.9(9)
C33 C35 C36 120.9(8)
C33 C35 H35 119.5
C36 C35 H35 119.5
O5 C36 C35 123.5(8)
O5 C36 C37 118.2(8)
C35 C36 C37 118.3(8)
C36 C37 C38 128.3(9)
C36 C37 S2 115.4(6)
C38 C37 S2 116.2(8)
C39 C38 C37 98.6(10)
C39 C38 H38 130.7
C37 C38 H38 130.7
C40 C39 C38 117.6(9)
C40 C39 H39 121.2
C38 C39 H39 121.2
C39 C40 S2 115.7(7)
C39 C40 H40 122.1
S2 C40 H40 122.1
O6 C41 C43 127.7(8)
O6 C41 C42 113.8(7)
C43 C41 C42 118.5(8)
F9 C42 F8 107.0(7)
F9 C42 F7 105.0(7)
F8 C42 F7 107.1(7)
F9 C42 C41 116.4(7)
F8 C42 C41 111.7(7)
F7 C42 C41 109.2(7)
C41 C43 C44 122.3(8)
C41 C43 H43 118.9
C44 C43 H43 118.9
O7 C44 C43 124.2(7)
O7 C44 C45 115.9(7)
C43 C44 C45 119.9(8)
C46 C45 C44 129.8(8)
C46 C45 S3 112.2(6)
C44 C45 S3 117.9(6)
C45 C46 C47 110.3(8)
C45 C46 H46 124.8
C47 C46 H46 124.8
C48 C47 C46 111.2(8)
C48 C47 H47 124.4
C46 C47 H47 124.4
C47 C48 S3 113.9(7)
C47 C48 H48 123.1
S3 C48 H48 123.1
O7 Eu1 O2 146.39(19)
O7 Eu1 O3 81.72(19)
O2 Eu1 O3 71.36(18)
O7 Eu1 O6 72.15(19)
O2 Eu1 O6 137.44(19)
O3 Eu1 O6 151.04(19)
O7 Eu1 O5 71.90(19)
O2 Eu1 O5 116.6(2)
O3 Eu1 O5 72.73(19)
O6 Eu1 O5 87.18(19)
O7 Eu1 O4 131.3(2)
O2 Eu1 O4 79.7(2)
O3 Eu1 O4 115.29(19)
O6 Eu1 O4 75.6(2)
O5 Eu1 O4 71.02(19)
O7 Eu1 O1 107.64(18)
O2 Eu1 O1 76.34(18)
O3 Eu1 O1 129.02(18)
O6 Eu1 O1 72.44(18)
O5 Eu1 O1 158.25(19)
O4 Eu1 O1 95.94(19)
O7 Eu1 N1 72.06(19)
O2 Eu1 N1 81.4(2)
O3 Eu1 N1 74.44(19)
O6 Eu1 N1 107.94(19)
O5 Eu1 N1 133.86(19)
O4 Eu1 N1 154.2(2)
O1 Eu1 N1 62.43(18)
C5 N1 C1 117.7(7)
C5 N1 Eu1 119.9(5)
C1 N1 Eu1 122.4(5)
C6 O1 Eu1 126.5(5)
C25 O2 Eu1 135.0(5)
C28 O3 Eu1 139.1(5)
C33 O4 Eu1 134.4(5)
C36 O5 Eu1 139.7(5)
C41 O6 Eu1 127.8(5)
C44 O7 Eu1 128.3(5)
C32 S1 C29 91.4(4)
C40 S2 C37 91.7(5)
C48 S3 C45 92.2(5)

loop_
_geom_bond_atom_site_label_1
_geom_bond_atom_site_label_2
_geom_bond_distance
C1 N1 1.344(10)
C1 C2 1.384(12)
C1 H1 0.9500
C2 C3 1.367(12)
C2 H2 0.9500
C3 C4 1.365(12)
C3 H3 0.9500
C4 C5 1.387(11)
C4 H4 0.9500
C5 N1 1.327(10)
C5 C6 1.521(11)
C6 O1 1.239(9)
C6 C7 1.450(11)
C7 C8 1.351(11)
C7 H7 0.9500
C8 C9 1.448(10)
C8 H8 0.9500
C9 C10 1.409(11)
C9 C22 1.416(11)
C10 C11 1.365(11)
C10 H10 0.9500
C11 C12 1.394(11)
C11 H11 0.9500
C12 C23 1.416(11)
C12 C13 1.443(11)
C13 C14 1.345(12)
C13 H13 0.9500
C14 C15 1.434(12)
C14 H14 0.9500
C15 C16 1.386(12)
C15 C24 1.434(11)
C16 C17 1.372(12)
C16 H16 0.9500
C17 C18 1.375(12)
C17 H17 0.9500
C18 C19 1.387(12)
C18 H18 0.9500
C19 C24 1.416(11)
C19 C20 1.432(11)
C20 C21 1.343(12)
C20 H20 0.9500
C21 C22 1.430(11)
C21 H21 0.9500
C22 C23 1.423(11)
C23 C24 1.424(11)
C25 O2 1.254(10)
C25 C27 1.368(12)
C25 C26 1.526(12)
C26 F1 1.315(12)
C26 F3 1.328(11)
C26 F2 1.331(11)
C27 C28 1.396(12)
C27 H27 0.9500
C28 O3 1.252(9)
C28 C29 1.473(11)
C29 C30 1.441(11)
C29 S1 1.706(8)
C30 C31 1.416(12)
C30 H30 0.9500
C31 C32 1.324(14)
C31 H31 0.9500
C32 S1 1.689(10)
C32 H32 0.9500
C33 O4 1.276(11)
C33 C35 1.378(13)
C33 C34 1.510(13)
C34 F4 1.296(12)
C34 F6 1.320(12)
C34 F5 1.345(14)
C35 C36 1.429(12)
C35 H35 0.9500
C36 O5 1.252(10)
C36 C37 1.481(11)
C37 C38 1.541(14)
C37 S2 1.714(10)
C38 C39 1.507(14)
C38 H38 0.9500
C39 C40 1.363(13)
C39 H39 0.9500
C40 S2 1.617(9)
C40 H40 0.9500
C41 O6 1.251(10)
C41 C43 1.392(12)
C41 C42 1.513(12)
C42 F9 1.315(10)
C42 F8 1.330(10)
C42 F7 1.352(11)
C43 C44 1.414(12)
C43 H43 0.9500
C44 O7 1.268(10)
C44 C45 1.469(11)
C45 C46 1.413(12)
C45 S3 1.696(9)
C46 C47 1.418(12)
C46 H46 0.9500
C47 C48 1.395(16)
C47 H47 0.9500
C48 S3 1.655(11)
C48 H48 0.9500
Eu1 O7 2.349(5)
Eu1 O2 2.356(6)
Eu1 O3 2.357(5)
Eu1 O6 2.357(5)
Eu1 O5 2.360(5)
Eu1 O4 2.375(6)
Eu1 O1 2.453(5)
Eu1 N1 2.608(6)
